data_1506549
loop_
_publ_author_name
'Bag, Bamaprasad'
'Bharadwaj, Parimal K.'

_publ_section_title
;
 Attachment of electron-withdrawing 2,4-dinitrobenzene groups to a
 cryptand-based receptor for Cu(II)/H+ specific exciplex and monomer
 emissions.
;
_journal_issue 8
_journal_name_full 'Organic letters'
_journal_page_first 1573
_journal_page_last 1576
_journal_paper_doi 10.1021/ol050254v
_journal_volume 7
_journal_year 2005
_chemical_formula_moiety '[C69 H67 N7 O7.2H].2(ClO4).3MeCN.H2O'
_chemical_formula_sum 'C75 H80 Cl2 N10 O16'
_chemical_formula_weight 1448.39
_chemical_name_systematic
;

 ?

;
_space_group_IT_number 14
_symmetry_cell_setting monoclinic
_symmetry_space_group_name_Hall '-P 2ybc'
_symmetry_space_group_name_H-M 'P 1 21/c 1'
_atom_sites_solution_hydrogens geom
_atom_sites_solution_primary direct
_atom_sites_solution_secondary difmap
_audit_creation_method SHELXL-97
_cell_angle_alpha 90.000(5)
_cell_angle_beta 92.507(5)
_cell_angle_gamma 90.000(5)
_cell_formula_units_Z 4
_cell_length_a 20.937(5)
_cell_length_b 13.542(5)
_cell_length_c 24.926(5)
_cell_measurement_reflns_used 900
_cell_measurement_temperature 293(2)
_cell_measurement_theta_max +28
_cell_measurement_theta_min -28
_cell_volume 7060(3)
_computing_cell_refinement 'SMART 5.628 (BRUKER, 2003)'
_computing_data_collection 'SMART 5.628 (BRUKER, 2003)'
_computing_data_reduction 'SAINT 6.45  (BRUKER, 2003)'
_computing_molecular_graphics 'DIAMOND 2.1 e'
_computing_publication_material 'Wingx Publication routine (Farrugia 1999)'
_computing_structure_refinement 'SHELXL-97 (Sheldrick, 1997)'
_computing_structure_solution SIR-97
_diffrn_ambient_temperature 293(2)
_diffrn_measured_fraction_theta_full 0.998
_diffrn_measured_fraction_theta_max 0.998
_diffrn_measurement_device_type 'BRUKER SMART APEX CCD area detector'
_diffrn_measurement_method /-w-scans
_diffrn_radiation_monochromator graphite
_diffrn_radiation_source 'fine-focus sealed tube'
_diffrn_radiation_type MoK\a
_diffrn_radiation_wavelength 0.71069
_diffrn_reflns_av_R_equivalents 0.0653
_diffrn_reflns_av_sigmaI/netI 0.0767
_diffrn_reflns_limit_h_max 24
_diffrn_reflns_limit_h_min -23
_diffrn_reflns_limit_k_max 16
_diffrn_reflns_limit_k_min -16
_diffrn_reflns_limit_l_max 29
_diffrn_reflns_limit_l_min -22
_diffrn_reflns_number 36628
_diffrn_reflns_theta_full 25.00
_diffrn_reflns_theta_max 25.00
_diffrn_reflns_theta_min 1.99
_diffrn_standards_decay_% <0.05
_exptl_absorpt_coefficient_mu 0.169
_exptl_absorpt_correction_T_max 0.9833
_exptl_absorpt_correction_T_min 0.9735
_exptl_absorpt_correction_type empirical
_exptl_absorpt_process_details 'SADABS 2.1 (BRUKER, 2003)'
_exptl_crystal_colour Yellow
_exptl_crystal_density_diffrn 1.363
_exptl_crystal_density_method 'not measured'
_exptl_crystal_description 'Rectangular parallelepiped'
_exptl_crystal_F_000 3048
_exptl_crystal_size_max 0.16
_exptl_crystal_size_mid 0.13
_exptl_crystal_size_min 0.10
_refine_diff_density_max 0.559
_refine_diff_density_min -0.513
_refine_diff_density_rms 0.069
_refine_ls_extinction_method none
_refine_ls_goodness_of_fit_ref 1.098
_refine_ls_hydrogen_treatment mixed
_refine_ls_matrix_type full
_refine_ls_number_parameters 931
_refine_ls_number_reflns 12429
_refine_ls_number_restraints 0
_refine_ls_restrained_S_all 1.098
_refine_ls_R_factor_all 0.1125
_refine_ls_R_factor_gt 0.0798
_refine_ls_shift/su_max 0.031
_refine_ls_shift/su_mean 0.005
_refine_ls_structure_factor_coef Fsqd
_refine_ls_weighting_details 'calc w=1/[\s^2^(Fo^2^)+(0.0686P)^2^+7.5168P] where P=(Fo^2^+2Fc^2^)/3'
_refine_ls_weighting_scheme calc
_refine_ls_wR_factor_gt 0.1650
_refine_ls_wR_factor_ref 0.1806
_reflns_number_gt 9025
_reflns_number_total 12429
_reflns_threshold_expression >2sigma(I)
_cod_data_source_file ol050254vsi20050208_033910.cif
_cod_data_source_block '[4.2H].2(ClO4).3MeCN.H2O,7'
_cod_depositor_comments
;
The following automatic conversions were performed:

'_symmetry_cell_setting' value 'Monoclinic' changed to 'monoclinic'
according to /home/saulius/struct/CIF-dictionaries/cif_core.dic
dictionary named 'cif_core.dic' version 2.4.1 from
2010-06-29.

'_exptl_absorpt_correction_type' value 'Empirical'
changed to 'empirical' according to
/home/saulius/struct/CIF-dictionaries/cif_core.dic dictionary named
'cif_core.dic' version 2.4.1 from 2010-06-29.

Automatic conversion script
Id: cif_fix_values 1715 2011-07-08 13:25:40Z adriana 
;
_cod_original_sg_symbol_H-M ' P 21/c'
_cod_database_code 1506549

loop_
_symmetry_equiv_pos_as_xyz
'x, y, z'
'-x, y+1/2, -z+1/2'
'-x, -y, -z'
'x, -y-1/2, z-1/2'

loop_
_atom_site_label
_atom_site_type_symbol
_atom_site_fract_x
_atom_site_fract_y
_atom_site_fract_z
_atom_site_U_iso_or_equiv
_atom_site_adp_type
_atom_site_occupancy
_atom_site_symmetry_multiplicity
_atom_site_calc_flag
_atom_site_refinement_flags
Cl1 Cl 0.06664(6) -0.12016(8) 0.60101(5) 0.0459(3) Uani 1 1 d .
Cl2 Cl 0.41717(4) 0.09024(7) 0.80887(4) 0.0231(2) Uani 1 1 d .
O1 O 0.22772(12) 0.0548(2) 0.83088(10) 0.0273(6) Uani 1 1 d .
O2 O 0.32396(12) 0.39718(19) 0.80426(10) 0.0268(6) Uani 1 1 d .
O3 O 0.09524(13) 0.3004(2) 0.79212(11) 0.0372(7) Uani 1 1 d .
O4 O 0.18567(12) 0.34600(19) 0.53852(10) 0.0237(6) Uani 1 1 d .
O5 O 0.20269(12) 0.4849(2) 0.49833(10) 0.0265(6) Uani 1 1 d .
O6 O 0.00620(12) 0.67292(19) 0.47664(10) 0.0254(6) Uani 1 1 d .
O7 O -0.06430(12) 0.6633(2) 0.53765(10) 0.0271(6) Uani 1 1 d .
O8 O 0.12516(16) -0.0682(2) 0.60010(15) 0.0603(10) Uani 1 1 d .
O9 O 0.0522(3) -0.1315(4) 0.65533(15) 0.115(2) Uani 1 1 d .
O11 O 0.0704(2) -0.2133(3) 0.57777(17) 0.0842(14) Uani 1 1 d .
O12 O 0.40368(18) 0.1773(3) 0.83765(17) 0.0773(14) Uani 1 1 d .
O10 O 0.01869(17) -0.0653(3) 0.57176(16) 0.0660(11) Uani 1 1 d .
O13 O 0.35890(12) 0.0482(2) 0.78822(12) 0.0374(7) Uani 1 1 d .
O14 O 0.45664(13) 0.1169(2) 0.76584(11) 0.0387(7) Uani 1 1 d .
O15 O 0.44936(15) 0.0206(3) 0.84194(16) 0.0722(13) Uani 1 1 d .
N1 N 0.20577(14) 0.2557(2) 0.86839(12) 0.0252(7) Uani 1 1 d .
N2 N 0.29385(13) 0.2703(2) 0.68238(11) 0.0172(7) Uani 1 1 d .
N3 N 0.23639(13) 0.0124(2) 0.72188(11) 0.0159(6) Uani 1 1 d .
H1N3 H 0.2630 0.0171 0.7519 0.019 Uiso 1 1 d .
N4 N 0.38858(13) 0.4243(2) 0.70864(11) 0.0171(6) Uani 1 1 d .
H1N4 H 0.3485 0.4193 0.7248 0.020 Uiso 1 1 d .
N5 N 0.15176(13) 0.3999(2) 0.64662(11) 0.0180(7) Uani 1 1 d .
N6 N 0.17518(13) 0.4342(2) 0.53074(11) 0.0193(7) Uani 1 1 d .
N7 N -0.01194(14) 0.6427(2) 0.51994(12) 0.0211(7) Uani 1 1 d .
N8 N 0.2335(5) 0.1033(5) 0.5315(3) 0.128(3) Uani 1 1 d .
N9 N 0.1978(6) -0.0852(6) 0.4012(4) 0.213(6) Uani 1 1 d .
N10 N 0.4677(3) 0.2332(4) 1.05392(19) 0.0699(14) Uani 1 1 d .
C1 C 0.21392(18) 0.1698(3) 0.90399(15) 0.0265(9) Uani 1 1 d .
H1A H 0.1724 0.1415 0.9103 0.032 Uiso 1 1 calc R
H1B H 0.2328 0.1911 0.9383 0.032 Uiso 1 1 calc R
C2 C 0.25582(18) 0.0921(3) 0.88036(15) 0.0279(9) Uani 1 1 d .
H2A H 0.2974 0.1202 0.8739 0.033 Uiso 1 1 calc R
H2B H 0.2619 0.0382 0.9057 0.033 Uiso 1 1 calc R
C3 C 0.17805(17) -0.0118(3) 0.83190(15) 0.0218(8) Uani 1 1 d .
C4 C 0.16030(18) -0.0636(3) 0.87676(16) 0.0287(9) Uani 1 1 d .
H4 H 0.1800 -0.0513 0.9103 0.034 Uiso 1 1 calc R
C5 C 0.11277(19) -0.1340(3) 0.87079(17) 0.0320(10) Uani 1 1 d .
H5 H 0.1008 -0.1699 0.9005 0.038 Uiso 1 1 calc R
C6 C 0.08284(19) -0.1518(3) 0.82150(18) 0.0325(10) Uani 1 1 d .
H6 H 0.0509 -0.1993 0.8181 0.039 Uiso 1 1 calc R
C7 C 0.10034(17) -0.0990(3) 0.77731(17) 0.0259(9) Uani 1 1 d .
H7 H 0.0800 -0.1113 0.7441 0.031 Uiso 1 1 calc R
C8 C 0.14782(16) -0.0278(3) 0.78168(15) 0.0197(8) Uani 1 1 d .
C9 C 0.16745(16) 0.0330(3) 0.73476(15) 0.0229(9) Uani 1 1 d .
H9A H 0.1626 0.1025 0.7430 0.027 Uiso 1 1 calc R
H9B H 0.1398 0.0178 0.7036 0.027 Uiso 1 1 calc R
C10 C 0.26376(17) 0.0912(3) 0.68748(14) 0.0200(8) Uani 1 1 d .
H10A H 0.2373 0.0973 0.6547 0.024 Uiso 1 1 calc R
H10B H 0.3061 0.0711 0.6775 0.024 Uiso 1 1 calc R
C11 C 0.26838(17) 0.1918(3) 0.71500(14) 0.0198(8) Uani 1 1 d .
H11A H 0.2261 0.2108 0.7255 0.024 Uiso 1 1 calc R
H11B H 0.2953 0.1854 0.7475 0.024 Uiso 1 1 calc R
C12 C 0.2610(2) 0.3210(3) 0.87475(16) 0.0321(10) Uani 1 1 d .
H12A H 0.2999 0.2820 0.8758 0.039 Uiso 1 1 calc R
H12B H 0.2592 0.3565 0.9085 0.039 Uiso 1 1 calc R
C13 C 0.26241(19) 0.3945(3) 0.82858(16) 0.0328(10) Uani 1 1 d .
H13A H 0.2297 0.3768 0.8015 0.039 Uiso 1 1 calc R
H13B H 0.2524 0.4598 0.8418 0.039 Uiso 1 1 calc R
C14 C 0.37371(19) 0.4431(3) 0.83178(15) 0.0266(9) Uani 1 1 d .
C15 C 0.3704(2) 0.4855(3) 0.88206(17) 0.0374(11) Uani 1 1 d .
H15 H 0.3324 0.4843 0.8999 0.045 Uiso 1 1 calc R
C16 C 0.4241(3) 0.5297(3) 0.90561(18) 0.0443(12) Uani 1 1 d .
H16 H 0.4219 0.5574 0.9396 0.053 Uiso 1 1 calc R
C17 C 0.4804(2) 0.5335(3) 0.87998(18) 0.0400(11) Uani 1 1 d .
H17 H 0.5162 0.5636 0.8963 0.048 Uiso 1 1 calc R
C18 C 0.48354(19) 0.4921(3) 0.82944(16) 0.0282(9) Uani 1 1 d .
H18 H 0.5216 0.4954 0.8116 0.034 Uiso 1 1 calc R
C19 C 0.43108(18) 0.4458(3) 0.80499(15) 0.0245(9) Uani 1 1 d .
C20 C 0.43649(17) 0.3928(3) 0.75242(15) 0.0229(8) Uani 1 1 d .
H20A H 0.4315 0.3226 0.7586 0.027 Uiso 1 1 calc R
H20B H 0.4792 0.4032 0.7399 0.027 Uiso 1 1 calc R
C21 C 0.39176(17) 0.3576(3) 0.66088(14) 0.0210(8) Uani 1 1 d .
H21A H 0.4362 0.3479 0.6527 0.025 Uiso 1 1 calc R
H21B H 0.3704 0.3893 0.6301 0.025 Uiso 1 1 calc R
C22 C 0.36123(16) 0.2583(3) 0.66969(15) 0.0195(8) Uani 1 1 d .
H22A H 0.3641 0.2184 0.6376 0.023 Uiso 1 1 calc R
H22B H 0.3840 0.2244 0.6990 0.023 Uiso 1 1 calc R
C23 C 0.14554(19) 0.3068(3) 0.87814(16) 0.0342(10) Uani 1 1 d .
H23A H 0.1493 0.3759 0.8685 0.041 Uiso 1 1 calc R
H23B H 0.1369 0.3031 0.9160 0.041 Uiso 1 1 calc R
C24 C 0.0913(2) 0.2611(4) 0.84581(17) 0.0430(12) Uani 1 1 d .
H24A H 0.0954 0.1897 0.8455 0.052 Uiso 1 1 calc R
H24B H 0.0508 0.2783 0.8607 0.052 Uiso 1 1 calc R
C25 C 0.07016(17) 0.2472(3) 0.75016(16) 0.0274(9) Uani 1 1 d .
C26 C 0.02922(18) 0.1667(3) 0.75365(19) 0.0357(11) Uani 1 1 d .
H26 H 0.0148 0.1472 0.7868 0.043 Uiso 1 1 calc R
C27 C 0.01014(19) 0.1162(3) 0.7078(2) 0.0369(11) Uani 1 1 d .
H27 H -0.0168 0.0620 0.7104 0.044 Uiso 1 1 calc R
C28 C 0.03025(19) 0.1446(3) 0.65814(19) 0.0337(10) Uani 1 1 d .
H28 H 0.0182 0.1088 0.6275 0.040 Uiso 1 1 calc R
C29 C 0.06909(18) 0.2281(3) 0.65473(17) 0.0287(10) Uani 1 1 d .
H29 H 0.0822 0.2486 0.6213 0.034 Uiso 1 1 calc R
C30 C 0.08832(17) 0.2805(3) 0.69988(15) 0.0232(9) Uani 1 1 d .
C31 C 0.13137(18) 0.3701(3) 0.69940(14) 0.0217(8) Uani 1 1 d .
H31A H 0.1091 0.4252 0.7151 0.026 Uiso 1 1 calc R
H31B H 0.1691 0.3568 0.7222 0.026 Uiso 1 1 calc R
C32 C 0.22127(16) 0.4002(2) 0.64219(14) 0.0171(8) Uani 1 1 d .
H32A H 0.2405 0.4311 0.6741 0.021 Uiso 1 1 calc R
H32B H 0.2316 0.4407 0.6117 0.021 Uiso 1 1 calc R
C33 C 0.25166(17) 0.2977(3) 0.63557(14) 0.0178(8) Uani 1 1 d .
H33A H 0.2181 0.2487 0.6309 0.021 Uiso 1 1 calc R
H33B H 0.2763 0.2975 0.6035 0.021 Uiso 1 1 calc R
C34 C 0.24019(17) -0.0895(3) 0.69697(14) 0.0196(8) Uani 1 1 d .
H34A H 0.2139 -0.1344 0.7168 0.024 Uiso 1 1 calc R
H34B H 0.2224 -0.0864 0.6604 0.024 Uiso 1 1 calc R
C35 C 0.30637(16) -0.1308(2) 0.69608(15) 0.0181(8) Uani 1 1 d .
C36 C 0.33366(17) -0.1698(3) 0.74370(15) 0.0196(8) Uani 1 1 d .
C37 C 0.30293(18) -0.1693(3) 0.79401(15) 0.0226(8) Uani 1 1 d .
H37 H 0.2619 -0.1435 0.7952 0.027 Uiso 1 1 calc R
C38 C 0.33137(19) -0.2048(3) 0.83962(16) 0.0273(9) Uani 1 1 d .
H38 H 0.3098 -0.2026 0.8714 0.033 Uiso 1 1 calc R
C39 C 0.3937(2) -0.2454(3) 0.83974(16) 0.0314(10) Uani 1 1 d .
H39 H 0.4133 -0.2684 0.8715 0.038 Uiso 1 1 calc R
C40 C 0.42473(18) -0.2506(3) 0.79292(15) 0.0256(9) Uani 1 1 d .
H40 H 0.4653 -0.2787 0.7930 0.031 Uiso 1 1 calc R
C41 C 0.39643(17) -0.2139(3) 0.74385(15) 0.0225(8) Uani 1 1 d .
C42 C 0.42687(17) -0.2201(3) 0.69587(15) 0.0218(8) Uani 1 1 d .
H42 H 0.4668 -0.2502 0.6957 0.026 Uiso 1 1 calc R
C43 C 0.40052(18) -0.1834(3) 0.64796(15) 0.0224(9) Uani 1 1 d .
C44 C 0.4326(2) -0.1925(3) 0.59912(17) 0.0314(10) Uani 1 1 d .
H44 H 0.4720 -0.2242 0.5994 0.038 Uiso 1 1 calc R
C45 C 0.4073(2) -0.1565(3) 0.55230(17) 0.0354(11) Uani 1 1 d .
H45 H 0.4292 -0.1632 0.5208 0.042 Uiso 1 1 calc R
C46 C 0.3471(2) -0.1081(3) 0.55173(17) 0.0356(10) Uani 1 1 d .
H46 H 0.3299 -0.0824 0.5196 0.043 Uiso 1 1 calc R
C47 C 0.3140(2) -0.0986(3) 0.59718(15) 0.0278(9) Uani 1 1 d .
H47 H 0.2746 -0.0669 0.5955 0.033 Uiso 1 1 calc R
C48 C 0.33882(17) -0.1363(3) 0.64761(15) 0.0216(8) Uani 1 1 d .
C49 C 0.39791(17) 0.5323(3) 0.69446(15) 0.0212(8) Uani 1 1 d .
H49A H 0.4004 0.5705 0.7274 0.025 Uiso 1 1 calc R
H49B H 0.4384 0.5393 0.6774 0.025 Uiso 1 1 calc R
C50 C 0.34599(17) 0.5749(3) 0.65783(15) 0.0207(8) Uani 1 1 d .
C51 C 0.35440(17) 0.5860(3) 0.60224(15) 0.0231(8) Uani 1 1 d .
C52 C 0.41194(19) 0.5566(3) 0.57641(16) 0.0297(10) Uani 1 1 d .
H52 H 0.4457 0.5291 0.5968 0.036 Uiso 1 1 calc R
C53 C 0.4173(2) 0.5687(3) 0.52288(18) 0.0396(11) Uani 1 1 d .
H53 H 0.4547 0.5491 0.5072 0.048 Uiso 1 1 calc R
C54 C 0.3675(2) 0.6102(3) 0.49023(18) 0.0422(12) Uani 1 1 d .
H54 H 0.3721 0.6176 0.4535 0.051 Uiso 1 1 calc R
C55 C 0.3131(2) 0.6392(3) 0.51255(17) 0.0333(10) Uani 1 1 d .
H55 H 0.2806 0.6671 0.4909 0.040 Uiso 1 1 calc R
C56 C 0.30438(18) 0.6279(3) 0.56870(15) 0.0235(9) Uani 1 1 d .
C57 C 0.24820(18) 0.6568(3) 0.59142(16) 0.0252(9) Uani 1 1 d .
H57 H 0.2158 0.6841 0.5694 0.030 Uiso 1 1 calc R
C58 C 0.23850(17) 0.6466(3) 0.64565(15) 0.0221(8) Uani 1 1 d .
C59 C 0.17844(18) 0.6727(3) 0.66794(18) 0.0293(10) Uani 1 1 d .
H59 H 0.1456 0.6978 0.6456 0.035 Uiso 1 1 calc R
C60 C 0.16922(19) 0.6614(3) 0.72065(18) 0.0320(10) Uani 1 1 d .
H60 H 0.1299 0.6774 0.7342 0.038 Uiso 1 1 calc R
C61 C 0.21909(19) 0.6251(3) 0.75574(17) 0.0295(10) Uani 1 1 d .
H61 H 0.2124 0.6186 0.7922 0.035 Uiso 1 1 calc R
C62 C 0.27673(19) 0.5997(3) 0.73622(15) 0.0247(9) Uani 1 1 d .
H62 H 0.3091 0.5771 0.7599 0.030 Uiso 1 1 calc R
C63 C 0.28871(17) 0.6069(3) 0.68042(15) 0.0221(8) Uani 1 1 d .
C64 C 0.11076(16) 0.4512(2) 0.61353(14) 0.0165(8) Uani 1 1 d .
C65 C 0.12409(16) 0.4804(3) 0.56021(14) 0.0166(8) Uani 1 1 d .
C66 C 0.08578(16) 0.5454(3) 0.53081(14) 0.0168(8) Uani 1 1 d .
H66 H 0.0981 0.5679 0.4975 0.020 Uiso 1 1 calc R
C67 C 0.02920(16) 0.5767(2) 0.55121(14) 0.0171(8) Uani 1 1 d .
C68 C 0.01046(17) 0.5417(3) 0.60048(14) 0.0207(8) Uani 1 1 d .
H68 H -0.0290 0.5597 0.6131 0.025 Uiso 1 1 calc R
C69 C 0.04988(16) 0.4809(3) 0.63034(15) 0.0200(8) Uani 1 1 d .
H69 H 0.0362 0.4579 0.6631 0.024 Uiso 1 1 calc R
C70 C 0.1122(4) 0.1216(4) 0.5212(2) 0.079(2) Uani 1 1 d .
H70A H 0.0926 0.0862 0.5495 0.118 Uiso 1 1 calc R
H70B H 0.0974 0.0954 0.4871 0.118 Uiso 1 1 calc R
H70C H 0.1011 0.1903 0.5232 0.118 Uiso 1 1 calc R
C71 C 0.1806(5) 0.1112(5) 0.5269(3) 0.086(3) Uani 1 1 d .
C72 C 0.1089(5) -0.1267(7) 0.4600(4) 0.169(5) Uani 1 1 d .
H72A H 0.0864 -0.0665 0.4665 0.253 Uiso 1 1 calc R
H72B H 0.1238 -0.1549 0.4936 0.253 Uiso 1 1 calc R
H72C H 0.0807 -0.1724 0.4415 0.253 Uiso 1 1 calc R
C73 C 0.1621(6) -0.1064(5) 0.4279(3) 0.156(5) Uani 1 1 d .
C74 C 0.3918(5) 0.2156(12) 0.9716(4) 0.200(6) Uani 1 1 d .
H74A H 0.3523 0.1867 0.9820 0.300 Uiso 1 1 calc R
H74B H 0.4108 0.1743 0.9454 0.300 Uiso 1 1 calc R
H74C H 0.3835 0.2798 0.9564 0.300 Uiso 1 1 calc R
C75 C 0.4358(3) 0.2251(5) 1.0191(3) 0.0700(18) Uani 1 1 d .
OW1 O 0.360(4) 0.153(6) 0.532(3) 1.75(12) Uani 1 1 d .

loop_
_atom_site_aniso_label
_atom_site_aniso_U_11
_atom_site_aniso_U_22
_atom_site_aniso_U_33
_atom_site_aniso_U_23
_atom_site_aniso_U_13
_atom_site_aniso_U_12
Cl1 0.0683(8) 0.0335(6) 0.0337(6) 0.0026(5) -0.0219(6) -0.0080(6)
Cl2 0.0148(4) 0.0272(5) 0.0270(5) -0.0007(4) -0.0013(4) -0.0020(4)
O1 0.0235(14) 0.0402(16) 0.0186(14) -0.0054(12) 0.0064(11) -0.0153(12)
O2 0.0254(14) 0.0352(16) 0.0200(14) 0.0022(12) 0.0051(12) -0.0034(12)
O3 0.0294(16) 0.058(2) 0.0244(16) 0.0175(15) 0.0042(13) -0.0043(14)
O4 0.0251(14) 0.0255(15) 0.0202(14) -0.0032(12) -0.0020(11) 0.0086(12)
O5 0.0228(14) 0.0382(16) 0.0193(14) 0.0031(12) 0.0083(12) -0.0019(12)
O6 0.0259(14) 0.0318(16) 0.0186(14) 0.0046(12) 0.0019(12) 0.0045(12)
O7 0.0177(14) 0.0378(16) 0.0262(15) 0.0008(13) 0.0050(12) 0.0093(12)
O8 0.058(2) 0.045(2) 0.075(3) 0.0068(19) -0.036(2) -0.0146(17)
O9 0.148(5) 0.165(5) 0.033(2) 0.003(3) -0.004(3) -0.067(4)
O11 0.119(4) 0.030(2) 0.099(3) -0.014(2) -0.054(3) 0.003(2)
O12 0.063(2) 0.066(3) 0.106(3) -0.056(2) 0.045(2) -0.033(2)
O10 0.055(2) 0.058(2) 0.083(3) -0.002(2) -0.027(2) 0.0088(19)
O13 0.0204(15) 0.0370(17) 0.054(2) -0.0003(15) -0.0082(14) -0.0064(13)
O14 0.0295(16) 0.0524(19) 0.0349(17) 0.0029(15) 0.0083(13) -0.0068(14)
O15 0.0280(18) 0.098(3) 0.089(3) 0.065(2) -0.0164(18) -0.0108(19)
N1 0.0207(17) 0.038(2) 0.0174(17) 0.0063(15) 0.0043(14) -0.0015(15)
N2 0.0155(15) 0.0199(16) 0.0158(16) 0.0011(13) -0.0039(12) 0.0011(13)
N3 0.0139(15) 0.0170(15) 0.0166(16) -0.0018(13) -0.0015(12) -0.0014(12)
N4 0.0149(15) 0.0192(16) 0.0174(16) 0.0017(13) 0.0027(12) -0.0015(12)
N5 0.0164(15) 0.0215(16) 0.0165(16) 0.0017(13) 0.0040(13) 0.0022(13)
N6 0.0151(15) 0.0287(19) 0.0139(16) -0.0019(14) -0.0030(13) 0.0030(14)
N7 0.0227(17) 0.0206(17) 0.0196(17) -0.0041(14) -0.0026(14) 0.0000(14)
N8 0.187(8) 0.078(5) 0.114(6) 0.001(4) -0.046(6) 0.066(5)
N9 0.320(13) 0.145(7) 0.191(9) -0.037(7) 0.187(10) -0.104(8)
N10 0.079(4) 0.088(4) 0.041(3) 0.002(3) -0.016(3) -0.017(3)
C1 0.021(2) 0.043(2) 0.016(2) 0.0011(18) 0.0056(16) -0.0079(18)
C2 0.024(2) 0.042(2) 0.018(2) -0.0042(18) 0.0026(17) -0.0119(19)
C3 0.0156(19) 0.025(2) 0.026(2) -0.0052(17) 0.0061(16) -0.0043(16)
C4 0.026(2) 0.036(2) 0.025(2) -0.0033(19) 0.0098(18) -0.0016(18)
C5 0.034(2) 0.029(2) 0.035(3) 0.0041(19) 0.019(2) -0.0041(19)
C6 0.021(2) 0.027(2) 0.050(3) -0.005(2) 0.013(2) -0.0077(18)
C7 0.0132(18) 0.026(2) 0.039(2) -0.0100(19) 0.0025(17) -0.0003(16)
C8 0.0134(18) 0.0186(19) 0.027(2) 0.0006(16) 0.0043(16) 0.0042(15)
C9 0.0133(18) 0.024(2) 0.031(2) -0.0046(17) -0.0008(16) 0.0040(16)
C10 0.0201(19) 0.0214(19) 0.0187(19) 0.0028(16) 0.0041(16) 0.0019(16)
C11 0.023(2) 0.0203(19) 0.0164(19) 0.0002(16) 0.0006(16) 0.0016(16)
C12 0.035(2) 0.039(3) 0.023(2) 0.0034(19) 0.0045(18) -0.004(2)
C13 0.028(2) 0.043(3) 0.028(2) 0.010(2) 0.0091(18) 0.0006(19)
C14 0.037(2) 0.019(2) 0.024(2) 0.0041(17) -0.0010(18) 0.0007(18)
C15 0.053(3) 0.030(2) 0.030(2) 0.000(2) 0.011(2) -0.003(2)
C16 0.080(4) 0.029(2) 0.023(2) -0.006(2) 0.001(2) -0.003(2)
C17 0.052(3) 0.031(2) 0.035(3) -0.001(2) -0.013(2) -0.005(2)
C18 0.030(2) 0.024(2) 0.029(2) 0.0054(18) -0.0071(18) -0.0005(18)
C19 0.030(2) 0.022(2) 0.021(2) 0.0068(17) -0.0031(17) 0.0020(17)
C20 0.0172(19) 0.026(2) 0.025(2) 0.0040(17) -0.0018(16) 0.0034(16)
C21 0.0186(19) 0.026(2) 0.0181(19) 0.0002(16) 0.0018(15) 0.0047(16)
C22 0.0162(18) 0.0215(19) 0.021(2) -0.0026(16) -0.0014(15) 0.0034(15)
C23 0.036(2) 0.049(3) 0.019(2) 0.013(2) 0.0133(19) 0.005(2)
C24 0.026(2) 0.074(3) 0.030(2) 0.027(2) 0.011(2) 0.006(2)
C25 0.0154(19) 0.037(2) 0.030(2) 0.0131(19) 0.0016(17) 0.0089(18)
C26 0.016(2) 0.047(3) 0.044(3) 0.026(2) 0.0053(19) 0.0060(19)
C27 0.017(2) 0.030(2) 0.064(3) 0.016(2) 0.007(2) 0.0050(18)
C28 0.024(2) 0.028(2) 0.050(3) 0.000(2) 0.008(2) 0.0060(18)
C29 0.024(2) 0.023(2) 0.039(3) 0.0027(19) 0.0077(19) 0.0092(17)
C30 0.0184(19) 0.022(2) 0.029(2) 0.0075(17) 0.0035(17) 0.0124(16)
C31 0.024(2) 0.026(2) 0.0157(19) 0.0050(16) 0.0020(16) 0.0066(16)
C32 0.0175(18) 0.0180(19) 0.0157(18) -0.0018(15) -0.0011(15) -0.0028(15)
C33 0.0187(19) 0.0176(19) 0.0171(19) -0.0032(15) 0.0007(15) 0.0003(15)
C34 0.024(2) 0.0172(19) 0.0174(19) -0.0031(15) -0.0011(16) -0.0030(16)
C35 0.0180(19) 0.0126(18) 0.024(2) -0.0033(15) -0.0017(16) -0.0008(14)
C36 0.0199(19) 0.0143(18) 0.025(2) -0.0025(16) 0.0017(16) -0.0031(15)
C37 0.025(2) 0.0149(19) 0.028(2) -0.0015(17) 0.0006(17) 0.0033(16)
C38 0.037(2) 0.024(2) 0.021(2) -0.0026(17) 0.0007(18) -0.0022(18)
C39 0.038(2) 0.028(2) 0.027(2) 0.0006(18) -0.012(2) 0.0024(19)
C40 0.026(2) 0.019(2) 0.031(2) -0.0051(17) -0.0080(18) 0.0007(17)
C41 0.023(2) 0.0166(19) 0.027(2) -0.0030(16) -0.0023(17) -0.0026(16)
C42 0.0135(18) 0.0181(19) 0.034(2) -0.0006(17) -0.0009(17) -0.0017(15)
C43 0.024(2) 0.0147(19) 0.029(2) -0.0020(16) 0.0057(17) -0.0047(16)
C44 0.029(2) 0.027(2) 0.039(3) 0.0027(19) 0.0110(19) 0.0022(18)
C45 0.041(3) 0.036(2) 0.031(2) 0.002(2) 0.019(2) 0.001(2)
C46 0.046(3) 0.034(2) 0.027(2) 0.0091(19) 0.005(2) 0.003(2)
C47 0.033(2) 0.026(2) 0.025(2) 0.0046(18) 0.0046(18) 0.0046(18)
C48 0.024(2) 0.0134(18) 0.027(2) -0.0006(16) 0.0019(17) -0.0038(16)
C49 0.0184(19) 0.023(2) 0.022(2) 0.0033(16) -0.0017(16) -0.0059(16)
C50 0.0195(19) 0.0166(19) 0.026(2) 0.0007(16) -0.0018(16) -0.0051(15)
C51 0.022(2) 0.020(2) 0.027(2) 0.0021(17) 0.0017(17) -0.0061(16)
C52 0.025(2) 0.033(2) 0.032(2) 0.0097(19) 0.0009(18) 0.0020(18)
C53 0.038(3) 0.046(3) 0.036(3) 0.008(2) 0.015(2) 0.009(2)
C54 0.050(3) 0.049(3) 0.027(2) 0.008(2) 0.005(2) 0.005(2)
C55 0.035(2) 0.033(2) 0.030(2) 0.0077(19) -0.0095(19) -0.0001(19)
C56 0.027(2) 0.018(2) 0.025(2) 0.0016(16) -0.0028(17) -0.0037(16)
C57 0.022(2) 0.018(2) 0.035(2) 0.0023(17) -0.0126(17) -0.0018(16)
C58 0.020(2) 0.0141(19) 0.031(2) -0.0019(16) -0.0034(17) -0.0033(15)
C59 0.020(2) 0.017(2) 0.051(3) -0.0029(19) -0.0014(19) 0.0012(16)
C60 0.024(2) 0.022(2) 0.050(3) -0.006(2) 0.013(2) -0.0028(18)
C61 0.034(2) 0.024(2) 0.031(2) -0.0050(18) 0.0099(19) -0.0065(18)
C62 0.033(2) 0.0142(19) 0.027(2) -0.0032(16) -0.0003(18) -0.0083(17)
C63 0.024(2) 0.0115(18) 0.030(2) -0.0013(16) -0.0003(17) -0.0059(15)
C64 0.0170(18) 0.0153(18) 0.0169(19) -0.0015(15) -0.0019(15) -0.0034(15)
C65 0.0141(18) 0.0173(18) 0.0183(19) -0.0026(15) 0.0000(15) -0.0007(15)
C66 0.0205(19) 0.0187(19) 0.0114(18) -0.0038(15) 0.0004(15) -0.0029(15)
C67 0.0189(18) 0.0126(18) 0.0193(19) -0.0012(15) -0.0030(15) -0.0001(15)
C68 0.0186(19) 0.020(2) 0.024(2) -0.0048(16) 0.0011(16) 0.0011(16)
C69 0.0194(19) 0.023(2) 0.019(2) 0.0027(16) 0.0075(16) 0.0023(16)
C70 0.166(7) 0.038(3) 0.034(3) 0.011(3) 0.017(4) 0.019(4)
C71 0.160(8) 0.037(3) 0.058(4) -0.004(3) -0.024(5) 0.048(5)
C72 0.234(12) 0.106(7) 0.177(10) -0.068(7) 0.122(9) -0.082(7)
C73 0.302(14) 0.067(5) 0.110(7) -0.041(5) 0.134(8) -0.075(7)
C74 0.136(9) 0.37(2) 0.086(7) -0.013(9) -0.073(6) -0.014(11)
C75 0.068(4) 0.100(5) 0.042(3) 0.004(3) 0.002(3) -0.012(4)
OW1 2.00(19) 2.0(2) 1.17(13) -1.00(14) -0.75(13) 1.25(18)

loop_
_atom_type_symbol
_atom_type_description
_atom_type_scat_dispersion_real
_atom_type_scat_dispersion_imag
_atom_type_scat_source
C C 0.0033 0.0016 'International Tables Vol C Tables 4.2.6.8 and 6.1.1.4'
H H 0.0000 0.0000 'International Tables Vol C Tables 4.2.6.8 and 6.1.1.4'
N N 0.0061 0.0033 'International Tables Vol C Tables 4.2.6.8 and 6.1.1.4'
O O 0.0106 0.0060 'International Tables Vol C Tables 4.2.6.8 and 6.1.1.4'
Cl Cl 0.1484 0.1585 'International Tables Vol C Tables 4.2.6.8 and 6.1.1.4'

loop_
_geom_angle_atom_site_label_1
_geom_angle_atom_site_label_2
_geom_angle_atom_site_label_3
_geom_angle
O11 Cl1 O9 108.7(3)
O11 Cl1 O8 112.3(3)
O9 Cl1 O8 107.0(3)
O11 Cl1 O10 108.1(2)
O9 Cl1 O10 111.9(3)
O8 Cl1 O10 108.9(2)
O15 Cl2 O12 111.3(3)
O15 Cl2 O13 109.0(2)
O12 Cl2 O13 109.3(2)
O15 Cl2 O14 109.4(2)
O12 Cl2 O14 107.7(2)
O13 Cl2 O14 110.15(18)
C3 O1 C2 119.7(3)
C14 O2 C13 118.2(3)
C25 O3 C24 118.8(3)
C12 N1 C23 112.3(3)
C12 N1 C1 110.1(3)
C23 N1 C1 110.6(3)
C11 N2 C22 114.8(3)
C11 N2 C33 113.8(3)
C22 N2 C33 113.8(3)
C10 N3 C34 112.7(3)
C10 N3 C9 112.4(3)
C34 N3 C9 108.7(3)
C21 N4 C20 110.6(3)
C21 N4 C49 112.7(3)
C20 N4 C49 110.6(3)
C64 N5 C31 119.2(3)
C64 N5 C32 123.9(3)
C31 N5 C32 113.6(3)
O5 N6 O4 124.3(3)
O5 N6 C65 117.9(3)
O4 N6 C65 117.7(3)
O6 N7 O7 123.5(3)
O6 N7 C67 118.7(3)
O7 N7 C67 117.8(3)
N1 C1 C2 111.8(3)
O1 C2 C1 111.0(3)
O1 C3 C4 125.2(3)
O1 C3 C8 113.5(3)
C4 C3 C8 121.2(3)
C5 C4 C3 118.7(4)
C6 C5 C4 121.0(4)
C5 C6 C7 119.8(4)
C6 C7 C8 120.9(4)
C7 C8 C3 118.3(3)
C7 C8 C9 122.7(4)
C3 C8 C9 119.0(3)
C8 C9 N3 111.0(3)
N3 C10 C11 113.4(3)
N2 C11 C10 114.8(3)
N1 C12 C13 110.8(3)
O2 C13 C12 112.3(3)
O2 C14 C15 125.1(4)
O2 C14 C19 115.0(3)
C15 C14 C19 119.9(4)
C16 C15 C14 119.6(4)
C17 C16 C15 121.4(4)
C16 C17 C18 119.1(4)
C19 C18 C17 121.2(4)
C18 C19 C14 118.9(4)
C18 C19 C20 120.8(3)
C14 C19 C20 120.2(3)
C19 C20 N4 114.9(3)
N4 C21 C22 112.8(3)
N2 C22 C21 110.5(3)
N1 C23 C24 110.6(4)
O3 C24 C23 105.9(3)
O3 C25 C26 125.9(4)
O3 C25 C30 114.1(3)
C26 C25 C30 120.0(4)
C27 C26 C25 119.7(4)
C26 C27 C28 121.2(4)
C27 C28 C29 118.7(4)
C30 C29 C28 121.2(4)
C29 C30 C25 119.0(4)
C29 C30 C31 124.1(3)
C25 C30 C31 116.8(4)
N5 C31 C30 115.3(3)
N5 C32 C33 115.0(3)
N2 C33 C32 112.1(3)
C35 C34 N3 114.3(3)
C36 C35 C48 120.8(3)
C36 C35 C34 118.2(3)
C48 C35 C34 120.8(3)
C35 C36 C37 123.9(3)
C35 C36 C41 119.8(3)
C37 C36 C41 116.3(3)
C38 C37 C36 122.5(4)
C37 C38 C39 120.9(4)
C40 C39 C38 119.5(4)
C39 C40 C41 121.4(4)
C42 C41 C40 122.1(3)
C42 C41 C36 118.5(3)
C40 C41 C36 119.4(3)
C41 C42 C43 122.9(3)
C42 C43 C44 121.5(3)
C42 C43 C48 119.2(3)
C44 C43 C48 119.3(4)
C45 C44 C43 121.8(4)
C44 C45 C46 119.2(4)
C47 C46 C45 121.3(4)
C46 C47 C48 121.3(4)
C35 C48 C47 124.2(3)
C35 C48 C43 118.8(3)
C47 C48 C43 117.0(3)
C50 C49 N4 114.5(3)
C51 C50 C63 120.2(3)
C51 C50 C49 121.2(3)
C63 C50 C49 118.6(3)
C50 C51 C56 119.8(3)
C50 C51 C52 123.3(4)
C56 C51 C52 116.9(3)
C53 C52 C51 120.8(4)
C52 C53 C54 121.7(4)
C55 C54 C53 119.6(4)
C54 C55 C56 121.4(4)
C57 C56 C55 121.2(4)
C57 C56 C51 119.2(3)
C55 C56 C51 119.6(4)
C58 C57 C56 122.4(4)
C57 C58 C63 119.5(3)
C57 C58 C59 121.4(4)
C63 C58 C59 119.1(4)
C60 C59 C58 120.9(4)
C59 C60 C61 120.5(4)
C62 C61 C60 120.4(4)
C61 C62 C63 121.7(4)
C50 C63 C62 123.7(4)
C50 C63 C58 119.0(3)
C62 C63 C58 117.3(3)
N5 C64 C69 121.3(3)
N5 C64 C65 124.4(3)
C69 C64 C65 114.4(3)
C66 C65 C64 122.6(3)
C66 C65 N6 115.3(3)
C64 C65 N6 121.8(3)
C67 C66 C65 119.3(3)
C66 C67 C68 120.2(3)
C66 C67 N7 119.6(3)
C68 C67 N7 120.2(3)
C69 C68 C67 120.1(3)
C68 C69 C64 122.7(3)
N8 C71 C70 179.7(9)
N9 C73 C72 172.8(16)
N10 C75 C74 179.1(10)

loop_
_geom_bond_atom_site_label_1
_geom_bond_atom_site_label_2
_geom_bond_distance
Cl1 O11 1.391(4)
Cl1 O9 1.409(4)
Cl1 O8 1.414(3)
Cl1 O10 1.424(4)
Cl2 O15 1.405(3)
Cl2 O12 1.415(3)
Cl2 O13 1.422(3)
Cl2 O14 1.429(3)
O1 C3 1.377(4)
O1 C2 1.435(4)
O2 C14 1.371(5)
O2 C13 1.448(4)
O3 C25 1.357(5)
O3 C24 1.446(5)
O4 N6 1.229(4)
O5 N6 1.223(4)
O6 N7 1.230(4)
O7 N7 1.232(4)
N1 C12 1.459(5)
N1 C23 1.468(5)
N1 C1 1.469(5)
N2 C11 1.454(4)
N2 C22 1.468(4)
N2 C33 1.479(4)
N3 C10 1.499(4)
N3 C34 1.516(4)
N3 C9 1.518(4)
N4 C21 1.499(4)
N4 C20 1.511(4)
N4 C49 1.518(4)
N5 C64 1.356(4)
N5 C31 1.458(4)
N5 C32 1.464(4)
N6 C65 1.464(4)
N7 C67 1.445(4)
N8 C71 1.114(11)
N9 C73 1.061(9)
N10 C75 1.077(7)
C1 C2 1.506(5)
C3 C4 1.385(5)
C3 C8 1.395(5)
C4 C5 1.381(6)
C5 C6 1.376(6)
C6 C7 1.376(6)
C7 C8 1.386(5)
C8 C9 1.502(5)
C10 C11 1.527(5)
C12 C13 1.523(5)
C14 C15 1.383(6)
C14 C19 1.400(5)
C15 C16 1.382(6)
C16 C17 1.366(6)
C17 C18 1.383(6)
C18 C19 1.383(5)
C19 C20 1.503(5)
C21 C22 1.509(5)
C23 C24 1.497(6)
C25 C26 1.392(6)
C25 C30 1.400(5)
C26 C27 1.375(6)
C27 C28 1.380(6)
C28 C29 1.398(6)
C29 C30 1.376(6)
C30 C31 1.513(5)
C32 C33 1.539(5)
C34 C35 1.495(5)
C35 C36 1.398(5)
C35 C48 1.414(5)
C36 C37 1.434(5)
C36 C41 1.443(5)
C37 C38 1.349(5)
C38 C39 1.416(6)
C39 C40 1.362(5)
C40 C41 1.425(5)
C41 C42 1.382(5)
C42 C43 1.385(5)
C43 C44 1.421(5)
C43 C48 1.441(5)
C44 C45 1.351(6)
C45 C46 1.421(6)
C46 C47 1.359(5)
C47 C48 1.433(5)
C49 C50 1.504(5)
C50 C51 1.412(5)
C50 C63 1.415(5)
C51 C56 1.429(5)
C51 C52 1.446(5)
C52 C53 1.354(6)
C53 C54 1.412(6)
C54 C55 1.347(6)
C55 C56 1.428(6)
C56 C57 1.384(5)
C57 C58 1.382(5)
C58 C63 1.438(5)
C58 C59 1.441(5)
C59 C60 1.345(6)
C60 C61 1.420(6)
C61 C62 1.365(5)
C62 C63 1.427(5)
C64 C69 1.417(5)
C64 C65 1.426(5)
C65 C66 1.380(5)
C66 C67 1.376(5)
C67 C68 1.389(5)
C68 C69 1.364(5)
C70 C71 1.440(11)
C72 C73 1.427(11)
C74 C75 1.475(10)

loop_
_geom_torsion_atom_site_label_1
_geom_torsion_atom_site_label_2
_geom_torsion_atom_site_label_3
_geom_torsion_atom_site_label_4
_geom_torsion
C12 N1 C1 C2 -81.1(4)
C23 N1 C1 C2 154.2(3)
C3 O1 C2 C1 -77.1(4)
N1 C1 C2 O1 -62.1(4)
C2 O1 C3 C4 -14.5(5)
C2 O1 C3 C8 168.9(3)
O1 C3 C4 C5 -174.8(3)
C8 C3 C4 C5 1.6(6)
C3 C4 C5 C6 -0.8(6)
C4 C5 C6 C7 0.1(6)
C5 C6 C7 C8 -0.1(6)
C6 C7 C8 C3 0.8(5)
C6 C7 C8 C9 -178.7(3)
O1 C3 C8 C7 175.2(3)
C4 C3 C8 C7 -1.6(5)
O1 C3 C8 C9 -5.3(5)
C4 C3 C8 C9 177.9(3)
C7 C8 C9 N3 -116.2(4)
C3 C8 C9 N3 64.3(4)
C10 N3 C9 C8 -162.6(3)
C34 N3 C9 C8 72.0(4)
C34 N3 C10 C11 -172.4(3)
C9 N3 C10 C11 64.3(4)
C22 N2 C11 C10 -66.5(4)
C33 N2 C11 C10 67.1(4)
N3 C10 C11 N2 -179.1(3)
C23 N1 C12 C13 -71.6(4)
C1 N1 C12 C13 164.7(3)
C14 O2 C13 C12 -74.3(4)
N1 C12 C13 O2 -129.6(4)
C13 O2 C14 C15 1.7(5)
C13 O2 C14 C19 -177.9(3)
O2 C14 C15 C16 180.0(4)
C19 C14 C15 C16 -0.5(6)
C14 C15 C16 C17 0.8(7)
C15 C16 C17 C18 -0.1(7)
C16 C17 C18 C19 -1.0(6)
C17 C18 C19 C14 1.3(6)
C17 C18 C19 C20 -174.3(4)
O2 C14 C19 C18 179.0(3)
C15 C14 C19 C18 -0.6(6)
O2 C14 C19 C20 -5.4(5)
C15 C14 C19 C20 175.0(4)
C18 C19 C20 N4 -126.5(4)
C14 C19 C20 N4 57.9(5)
C21 N4 C20 C19 -171.8(3)
C49 N4 C20 C19 62.6(4)
C20 N4 C21 C22 75.1(4)
C49 N4 C21 C22 -160.5(3)
C11 N2 C22 C21 -152.5(3)
C33 N2 C22 C21 73.9(4)
N4 C21 C22 N2 58.6(4)
C12 N1 C23 C24 150.6(3)
C1 N1 C23 C24 -86.0(4)
C25 O3 C24 C23 154.6(3)
N1 C23 C24 O3 -79.8(4)
C24 O3 C25 C26 13.9(6)
C24 O3 C25 C30 -166.9(3)
O3 C25 C26 C27 -176.5(4)
C30 C25 C26 C27 4.3(6)
C25 C26 C27 C28 -0.8(6)
C26 C27 C28 C29 -2.0(6)
C27 C28 C29 C30 1.3(6)
C28 C29 C30 C25 2.1(5)
C28 C29 C30 C31 178.7(3)
O3 C25 C30 C29 175.8(3)
C26 C25 C30 C29 -4.9(5)
O3 C25 C30 C31 -1.1(5)
C26 C25 C30 C31 178.3(3)
C64 N5 C31 C30 78.7(4)
C32 N5 C31 C30 -121.0(3)
C29 C30 C31 N5 0.6(5)
C25 C30 C31 N5 177.2(3)
C64 N5 C32 C33 -123.5(3)
C31 N5 C32 C33 77.3(4)
C11 N2 C33 C32 109.6(3)
C22 N2 C33 C32 -116.4(3)
N5 C32 C33 N2 -114.0(3)
C10 N3 C34 C35 70.6(4)
C9 N3 C34 C35 -164.1(3)
N3 C34 C35 C36 77.6(4)
N3 C34 C35 C48 -106.5(4)
C48 C35 C36 C37 -178.3(3)
C34 C35 C36 C37 -2.5(5)
C48 C35 C36 C41 1.7(5)
C34 C35 C36 C41 177.5(3)
C35 C36 C37 C38 -177.9(4)
C41 C36 C37 C38 2.1(5)
C36 C37 C38 C39 -0.4(6)
C37 C38 C39 C40 -1.4(6)
C38 C39 C40 C41 1.5(6)
C39 C40 C41 C42 -178.9(4)
C39 C40 C41 C36 0.3(5)
C35 C36 C41 C42 -2.8(5)
C37 C36 C41 C42 177.2(3)
C35 C36 C41 C40 178.0(3)
C37 C36 C41 C40 -2.0(5)
C40 C41 C42 C43 -179.0(3)
C36 C41 C42 C43 1.8(5)
C41 C42 C43 C44 -178.9(4)
C41 C42 C43 C48 0.2(5)
C42 C43 C44 C45 -179.6(4)
C48 C43 C44 C45 1.2(6)
C43 C44 C45 C46 0.0(6)
C44 C45 C46 C47 -0.9(7)
C45 C46 C47 C48 0.5(6)
C36 C35 C48 C47 179.7(3)
C34 C35 C48 C47 4.0(5)
C36 C35 C48 C43 0.4(5)
C34 C35 C48 C43 -175.3(3)
C46 C47 C48 C35 -178.6(4)
C46 C47 C48 C43 0.8(6)
C42 C43 C48 C35 -1.4(5)
C44 C43 C48 C35 177.8(3)
C42 C43 C48 C47 179.3(3)
C44 C43 C48 C47 -1.6(5)
C21 N4 C49 C50 65.1(4)
C20 N4 C49 C50 -170.6(3)
N4 C49 C50 C51 -100.2(4)
N4 C49 C50 C63 81.6(4)
C63 C50 C51 C56 -1.1(5)
C49 C50 C51 C56 -179.2(3)
C63 C50 C51 C52 179.0(3)
C49 C50 C51 C52 0.9(6)
C50 C51 C52 C53 179.8(4)
C56 C51 C52 C53 -0.1(6)
C51 C52 C53 C54 0.1(7)
C52 C53 C54 C55 0.2(7)
C53 C54 C55 C56 -0.6(7)
C54 C55 C56 C57 -179.4(4)
C54 C55 C56 C51 0.6(6)
C50 C51 C56 C57 -0.2(5)
C52 C51 C56 C57 179.7(3)
C50 C51 C56 C55 179.8(3)
C52 C51 C56 C55 -0.3(5)
C55 C56 C57 C58 179.9(4)
C51 C56 C57 C58 0.0(6)
C56 C57 C58 C63 1.5(5)
C56 C57 C58 C59 -176.9(3)
C57 C58 C59 C60 179.1(4)
C63 C58 C59 C60 0.8(5)
C58 C59 C60 C61 1.2(6)
C59 C60 C61 C62 -1.1(6)
C60 C61 C62 C63 -1.1(6)
C51 C50 C63 C62 -179.1(3)
C49 C50 C63 C62 -1.0(5)
C51 C50 C63 C58 2.6(5)
C49 C50 C63 C58 -179.3(3)
C61 C62 C63 C50 -175.4(3)
C61 C62 C63 C58 3.0(5)
C57 C58 C63 C50 -2.8(5)
C59 C58 C63 C50 175.6(3)
C57 C58 C63 C62 178.8(3)
C59 C58 C63 C62 -2.8(5)
C31 N5 C64 C69 3.4(5)
C32 N5 C64 C69 -154.8(3)
C31 N5 C64 C65 -177.0(3)
C32 N5 C64 C65 24.9(5)
N5 C64 C65 C66 -169.5(3)
C69 C64 C65 C66 10.1(5)
N5 C64 C65 N6 17.9(5)
C69 C64 C65 N6 -162.5(3)
O5 N6 C65 C66 38.2(4)
O4 N6 C65 C66 -138.7(3)
O5 N6 C65 C64 -148.7(3)
O4 N6 C65 C64 34.4(5)
C64 C65 C66 C67 -6.3(5)
N6 C65 C66 C67 166.7(3)
C65 C66 C67 C68 -1.1(5)
C65 C66 C67 N7 -178.3(3)
O6 N7 C67 C66 -3.3(5)
O7 N7 C67 C66 174.7(3)
O6 N7 C67 C68 179.5(3)
O7 N7 C67 C68 -2.5(5)
C66 C67 C68 C69 4.0(5)
N7 C67 C68 C69 -178.8(3)
C67 C68 C69 C64 0.5(6)
N5 C64 C69 C68 172.5(3)
C65 C64 C69 C68 -7.1(5)
